data_7110288
loop_
_publ_author_name
'Choytun, Dharinee D.'
'Langlois, Lisa D.'
'Johansson, Thomas P.'
'Macdonald, Charles L. B.'
'Leach, Gary W.'
'Weinberg, Noham'
'Clyburne, Jason A. C.'

_publ_section_title
;
 Azines possessing strong push?pull donors/acceptorsElectronic
 supplementary information (ESI) available: characterisation data, CIF
 files, atomic coordinates, bond length correlations, and details of the
 SHG studies. See http://www.rsc.org/suppdata/cc/b4/b404129a/
;
_journal_issue 16
_journal_name_full 'Chemical Communications'
_journal_page_first 1842
_journal_page_last 1843
_journal_paper_doi 10.1039/b404129a
_journal_year 2004
_chemical_formula_sum 'C37 H34 F N4'
_chemical_formula_weight 553.68
_chemical_name_systematic
;
CLB Macdonald for JAC Clyburne - DD1
;
_space_group_IT_number 2
_symmetry_cell_setting triclinic
_symmetry_space_group_name_Hall '-P 1'
_symmetry_space_group_name_H-M 'P -1'
_atom_sites_solution_hydrogens geom
_atom_sites_solution_primary direct
_atom_sites_solution_secondary difmap
_audit_creation_method SHELXL-97
_cell_angle_alpha 80.3250(10)
_cell_angle_beta 81.3250(10)
_cell_angle_gamma 89.4250(10)
_cell_formula_units_Z 4
_cell_length_a 10.5060(6)
_cell_length_b 11.5012(7)
_cell_length_c 25.6373(16)
_cell_measurement_reflns_used 6421
_cell_measurement_temperature 173(2)
_cell_measurement_theta_max 27.46
_cell_measurement_theta_min 2.21
_cell_volume 3018.4(3)
_computing_cell_refinement 'Bruker SMART'
_computing_data_collection 'Bruker SMART'
_computing_data_reduction 'Bruker SAINT'
_computing_molecular_graphics 'Bruker SHELXTL'
_computing_publication_material 'Bruker SHELXTL'
_computing_structure_refinement 'SHELXL-97 (Sheldrick, 1997)'
_computing_structure_solution 'Bruker SHELXTL'
_diffrn_ambient_temperature 173(2)
_diffrn_measured_fraction_theta_full 0.949
_diffrn_measured_fraction_theta_max 0.949
_diffrn_measurement_device_type 'CCD area detector'
_diffrn_measurement_method 'phi and omega scans'
_diffrn_radiation_monochromator graphite
_diffrn_radiation_source 'fine-focus sealed tube'
_diffrn_radiation_type MoK\a
_diffrn_radiation_wavelength 0.71073
_diffrn_reflns_av_R_equivalents 0.0234
_diffrn_reflns_av_sigmaI/netI 0.0397
_diffrn_reflns_limit_h_max 13
_diffrn_reflns_limit_h_min -13
_diffrn_reflns_limit_k_max 14
_diffrn_reflns_limit_k_min -14
_diffrn_reflns_limit_l_max 33
_diffrn_reflns_limit_l_min -33
_diffrn_reflns_number 26256
_diffrn_reflns_theta_full 27.49
_diffrn_reflns_theta_max 27.49
_diffrn_reflns_theta_min 0.82
_exptl_absorpt_coefficient_mu 0.076
_exptl_absorpt_correction_type none
_exptl_crystal_colour yellow/orang
_exptl_crystal_density_diffrn 1.218
_exptl_crystal_density_meas 0
_exptl_crystal_density_method 'not measured'
_exptl_crystal_description block
_exptl_crystal_F_000 1172
_exptl_crystal_size_max 0.50
_exptl_crystal_size_mid 0.10
_exptl_crystal_size_min 0.10
_refine_diff_density_max 0.692
_refine_diff_density_min -0.274
_refine_diff_density_rms 0.058
_refine_ls_extinction_method none
_refine_ls_goodness_of_fit_ref 1.069
_refine_ls_hydrogen_treatment mixed
_refine_ls_matrix_type full
_refine_ls_number_parameters 769
_refine_ls_number_reflns 13150
_refine_ls_number_restraints 0
_refine_ls_restrained_S_all 1.069
_refine_ls_R_factor_all 0.0992
_refine_ls_R_factor_gt 0.0770
_refine_ls_shift/su_max 3.569
_refine_ls_shift/su_mean 0.043
_refine_ls_structure_factor_coef Fsqd
_refine_ls_weighting_details 'calc w=1/[\s^2^(Fo^2^)+(0.0713P)^2^+2.2321P] where P=(Fo^2^+2Fc^2^)/3'
_refine_ls_weighting_scheme calc
_refine_ls_wR_factor_gt 0.1807
_refine_ls_wR_factor_ref 0.1929
_reflns_number_gt 9662
_reflns_number_total 13150
_reflns_threshold_expression >2sigma(I)
_cod_data_source_file b404129asup1.cif
_cod_data_source_block dd1
_cod_depositor_comments
;
The following automatic conversions were performed:

'_symmetry_cell_setting' value 'Triclinic' changed to 'triclinic'
according to /home/saulius/struct/CIF-dictionaries/cif_core.dic
dictionary named 'cif_core.dic' version 2.4.2 from 2011-04-26.

Automatic conversion script
Id: cif_fix_values 1891 2012-01-12 08:04:46Z andrius 
;
_cod_original_sg_symbol_H-M P-1
_cod_database_code 7110288

loop_
_symmetry_equiv_pos_as_xyz
'x, y, z'
'-x, -y, -z'

loop_
_atom_site_label
_atom_site_type_symbol
_atom_site_fract_x
_atom_site_fract_y
_atom_site_fract_z
_atom_site_U_iso_or_equiv
_atom_site_adp_type
_atom_site_occupancy
_atom_site_symmetry_multiplicity
_atom_site_calc_flag
_atom_site_refinement_flags
C1 C -0.1334(2) 1.2169(2) 0.27786(11) 0.0376(5) Uani 1 1 d .
C11 C 0.1325(2) 1.3755(2) 0.21192(11) 0.0399(6) Uani 1 1 d .
C12 C 0.2142(3) 1.3948(2) 0.16020(11) 0.0451(6) Uani 1 1 d .
C13 C 0.2031(3) 1.3596(3) 0.11209(12) 0.0564(7) Uani 1 1 d .
H13A H 0.1281 1.3181 0.1084 0.068 Uiso 1 1 calc R
C14 C 0.3004(4) 1.3846(3) 0.06979(15) 0.0691(9) Uani 1 1 d .
C15 C 0.4097(4) 1.4452(3) 0.07486(14) 0.0688(9) Uani 1 1 d .
H15A H 0.4775 1.4603 0.0455 0.083 Uiso 1 1 calc R
C16 C 0.4217(3) 1.4840(3) 0.12203(13) 0.0576(8) Uani 1 1 d .
H16A H 0.4962 1.5276 0.1246 0.069 Uiso 1 1 calc R
C17 C 0.3256(3) 1.4593(2) 0.16518(12) 0.0457(6) Uani 1 1 d .
C18 C 0.3122(2) 1.4845(2) 0.21949(12) 0.0432(6) Uani 1 1 d .
C19 C 0.3938(3) 1.5448(2) 0.24445(13) 0.0509(7) Uani 1 1 d .
H19A H 0.4727 1.5784 0.2249 0.061 Uiso 1 1 calc R
C110 C 0.3595(3) 1.5554(2) 0.29733(14) 0.0553(8) Uani 1 1 d .
H11A H 0.4142 1.5956 0.3150 0.066 Uiso 1 1 calc R
C111 C 0.2408(3) 1.5049(2) 0.32486(13) 0.0501(7) Uani 1 1 d .
C112 C 0.1603(2) 1.4457(2) 0.30112(12) 0.0439(6) Uani 1 1 d .
H11B H 0.0815 1.4128 0.3209 0.053 Uiso 1 1 calc R
C113 C 0.1938(2) 1.4340(2) 0.24837(11) 0.0394(6) Uani 1 1 d .
C114 C -0.2889(2) 1.0951(2) 0.32659(12) 0.0455(6) Uani 1 1 d .
H11C H -0.3429 1.0518 0.3565 0.055 Uiso 1 1 calc R
C115 C -0.2930(2) 1.0905(2) 0.27551(12) 0.0446(6) Uani 1 1 d .
H11D H -0.3510 1.0439 0.2623 0.054 Uiso 1 1 calc R
116 C -0.1449(2) 1.2029(2) 0.37488(11) 0.0452(6) Uani 1 1 d .
117 C -0.0601(3) 1.1264(3) 0.39920(12) 0.0544(8) Uani 1 1 d .
118 C -0.0076(3) 1.1608(4) 0.44091(13) 0.0690(10) Uani 1 1 d .
H18A H 0.0506 1.1097 0.4582 0.083 Uiso 1 1 calc R
119 C -0.0371(4) 1.2662(4) 0.45798(13) 0.0720(10) Uani 1 1 d .
120 C -0.1250(3) 1.3387(3) 0.43355(13) 0.0651(9) Uani 1 1 d .
H20A H -0.1478 1.4107 0.4458 0.078 Uiso 1 1 calc R
121 C -0.1805(3) 1.3089(3) 0.39154(12) 0.0516(7) Uani 1 1 d .
122 C -0.0277(3) 1.0105(3) 0.38088(14) 0.0669(9) Uani 1 1 d .
H12A H -0.0740 1.0027 0.3512 0.100 Uiso 0.50 1 calc PR
H12B H -0.0532 0.9457 0.4106 0.100 Uiso 0.50 1 calc PR
H12C H 0.0652 1.0078 0.3689 0.100 Uiso 0.50 1 calc PR
H12D H 0.0327 0.9681 0.4026 0.100 Uiso 0.50 1 calc PR
H12E H 0.0119 1.0251 0.3432 0.100 Uiso 0.50 1 calc PR
H12F H -0.1065 0.9630 0.3849 0.100 Uiso 0.50 1 calc PR
123 C 0.0256(5) 1.3042(5) 0.50221(16) 0.1081(17) Uani 1 1 d .
H23A H 0.0850 1.2432 0.5148 0.162 Uiso 1 1 calc R
H23B H -0.0410 1.3154 0.5320 0.162 Uiso 1 1 calc R
H23C H 0.0733 1.3785 0.4884 0.162 Uiso 1 1 calc R
124 C -0.2719(3) 1.3900(3) 0.36430(15) 0.0648(9) Uani 1 1 d .
H12G H -0.2853 1.4597 0.3817 0.097 Uiso 0.50 1 calc PR
H12H H -0.3544 1.3488 0.3669 0.097 Uiso 0.50 1 calc PR
H12I H -0.2357 1.4144 0.3265 0.097 Uiso 0.50 1 calc PR
H12J H -0.2983 1.3556 0.3350 0.097 Uiso 0.50 1 calc PR
H12K H -0.2292 1.4665 0.3499 0.097 Uiso 0.50 1 calc PR
H12L H -0.3479 1.4009 0.3902 0.097 Uiso 0.50 1 calc PR
125 C -0.1869(2) 1.2047(2) 0.18740(10) 0.0385(5) Uani 1 1 d .
126 C -0.1206(2) 1.1364(2) 0.15262(11) 0.0431(6) Uani 1 1 d .
127 C -0.1055(3) 1.1807(2) 0.09837(12) 0.0475(7) Uani 1 1 d .
H27A H -0.0594 1.1359 0.0740 0.057 Uiso 1 1 calc R
128 C -0.1554(3) 1.2888(2) 0.07830(11) 0.0473(6) Uani 1 1 d .
129 C -0.2264(3) 1.3503(2) 0.11460(11) 0.0455(6) Uani 1 1 d .
H29A H -0.2650 1.4221 0.1014 0.055 Uiso 1 1 calc R
130 C -0.2430(2) 1.3111(2) 0.16925(11) 0.0411(6) Uani 1 1 d .
131 C -0.0666(3) 1.0187(3) 0.17350(13) 0.0578(8) Uani 1 1 d .
H13B H -0.0868 1.0027 0.2126 0.087 Uiso 0.50 1 calc PR
H13C H 0.0270 1.0204 0.1628 0.087 Uiso 0.50 1 calc PR
H13D H -0.1050 0.9567 0.1587 0.087 Uiso 0.50 1 calc PR
H13E H -0.0230 0.9838 0.1434 0.087 Uiso 0.50 1 calc PR
H13F H -0.1369 0.9661 0.1933 0.087 Uiso 0.50 1 calc PR
H13G H -0.0049 1.0298 0.1974 0.087 Uiso 0.50 1 calc PR
132 C -0.1315(4) 1.3386(3) 0.01923(13) 0.0689(9) Uani 1 1 d .
H32A H -0.1739 1.4149 0.0129 0.103 Uiso 1 1 calc R
H32B H -0.1663 1.2840 -0.0007 0.103 Uiso 1 1 calc R
H32C H -0.0386 1.3495 0.0072 0.103 Uiso 1 1 calc R
133 C -0.3169(3) 1.3821(2) 0.20756(12) 0.0547(7) Uani 1 1 d .
H33A H -0.3487 1.4537 0.1874 0.082 Uiso 1 1 calc R
H33B H -0.2602 1.4039 0.2315 0.082 Uiso 1 1 calc R
H33C H -0.3899 1.3350 0.2287 0.082 Uiso 1 1 calc R
C2 C 0.3836(2) 0.96521(19) 0.25711(9) 0.0323(5) Uani 1 1 d .
C21 C 0.6402(2) 0.78311(19) 0.24035(10) 0.0330(5) Uani 1 1 d .
C22 C 0.7169(2) 0.7303(2) 0.19829(10) 0.0358(5) Uani 1 1 d .
C23 C 0.6986(3) 0.7248(2) 0.14663(10) 0.0415(6) Uani 1 1 d .
H23D H 0.6260 0.7600 0.1326 0.050 Uiso 1 1 calc R
C24 C 0.7885(3) 0.6667(2) 0.11596(12) 0.0514(7) Uani 1 1 d .
C25 C 0.8957(3) 0.6142(2) 0.13481(13) 0.0528(7) Uani 1 1 d .
H25A H 0.9556 0.5750 0.1124 0.063 Uiso 1 1 calc R
C26 C 0.9144(2) 0.6197(2) 0.18653(13) 0.0489(7) Uani 1 1 d .
H26A H 0.9873 0.5840 0.2001 0.059 Uiso 1 1 calc R
C27 C 0.8262(2) 0.6775(2) 0.21850(11) 0.0396(6) Uani 1 1 d .
C28 C 0.8185(2) 0.6955(2) 0.27379(11) 0.0407(6) Uani 1 1 d .
C29 C 0.9021(3) 0.6632(2) 0.31077(13) 0.0527(7) Uani 1 1 d .
H29B H 0.9800 0.6244 0.3009 0.063 Uiso 1 1 calc R
C210 C 0.8708(3) 0.6880(3) 0.36163(14) 0.0610(8) Uani 1 1 d .
H21A H 0.9273 0.6660 0.3871 0.073 Uiso 1 1 calc R
C211 C 0.7568(3) 0.7450(3) 0.37606(15) 0.0583(8) Uani 1 1 d .
C212 C 0.6730(3) 0.7798(2) 0.33957(11) 0.0454(6) Uani 1 1 d .
H21B H 0.5955 0.8191 0.3498 0.054 Uiso 1 1 calc R
C213 C 0.7043(2) 0.7564(2) 0.28835(10) 0.0361(5) Uani 1 1 d .
C214 C 0.2290(2) 1.1006(2) 0.26592(11) 0.0417(6) Uani 1 1 d .
H21C H 0.1706 1.1537 0.2812 0.050 Uiso 1 1 calc R
C215 C 0.2439(2) 1.0830(2) 0.21582(11) 0.0432(6) Uani 1 1 d .
H21D H 0.1979 1.1211 0.1887 0.052 Uiso 1 1 calc R
216 C 0.3269(2) 1.0203(2) 0.34769(10) 0.0355(5) Uani 1 1 d .
217 C 0.2904(2) 0.9169(2) 0.38368(11) 0.0406(6) Uani 1 1 d .
218 C 0.2965(3) 0.9162(3) 0.43724(11) 0.0479(7) Uani 1 1 d .
H18B H 0.2731 0.8460 0.4621 0.058 Uiso 1 1 calc R
219 C 0.3356(3) 1.0144(3) 0.45591(11) 0.0503(7) Uani 1 1 d .
220 C 0.3716(2) 1.1150(3) 0.41892(12) 0.0474(7) Uani 1 1 d .
H20B H 0.3995 1.1827 0.4311 0.057 Uiso 1 1 calc R
221 C 0.3684(2) 1.1204(2) 0.36465(11) 0.0394(6) Uani 1 1 d .
222 C 0.2426(3) 0.8099(2) 0.36522(12) 0.0523(7) Uani 1 1 d .
H22D H 0.2219 0.7464 0.3960 0.078 Uiso 1 1 calc R
H22E H 0.3096 0.7838 0.3389 0.078 Uiso 1 1 calc R
H22F H 0.1652 0.8300 0.3487 0.078 Uiso 1 1 calc R
223 C 0.3345(3) 1.0122(4) 0.51498(13) 0.0722(10) Uani 1 1 d .
H23E H 0.3066 0.9339 0.5347 0.108 Uiso 1 1 calc R
H23F H 0.2749 1.0716 0.5272 0.108 Uiso 1 1 calc R
H23G H 0.4213 1.0298 0.5214 0.108 Uiso 1 1 calc R
224 C 0.4101(3) 1.2314(2) 0.32557(12) 0.0504(7) Uani 1 1 d .
H22A H 0.4358 1.2916 0.3450 0.076 Uiso 0.50 1 calc PR
H22B H 0.3384 1.2604 0.3068 0.076 Uiso 0.50 1 calc PR
H22C H 0.4831 1.2142 0.2995 0.076 Uiso 0.50 1 calc PR
H22G H 0.4024 1.2192 0.2892 0.076 Uiso 0.50 1 calc PR
H22H H 0.4998 1.2504 0.3274 0.076 Uiso 0.50 1 calc PR
H22I H 0.3551 1.2966 0.3347 0.076 Uiso 0.50 1 calc PR
225 C 0.3679(2) 0.9452(2) 0.16198(10) 0.0366(5) Uani 1 1 d .
226 C 0.2982(2) 0.8451(2) 0.15899(11) 0.0425(6) Uani 1 1 d .
227 C 0.3287(3) 0.7943(2) 0.11347(12) 0.0514(7) Uani 1 1 d .
H27B H 0.2827 0.7256 0.1105 0.062 Uiso 1 1 calc R
228 C 0.4243(3) 0.8406(3) 0.07213(11) 0.0538(8) Uani 1 1 d .
229 C 0.4894(3) 0.9417(3) 0.07652(11) 0.0494(7) Uani 1 1 d .
H29C H 0.5544 0.9746 0.0481 0.059 Uiso 1 1 calc R
230 C 0.4627(2) 0.9965(2) 0.12106(10) 0.0408(6) Uani 1 1 d .
231 C 0.1972(3) 0.7918(2) 0.20444(13) 0.0557(8) Uani 1 1 d .
H31D H 0.1585 0.7223 0.1952 0.084 Uiso 1 1 calc R
H31E H 0.1304 0.8500 0.2110 0.084 Uiso 1 1 calc R
H31F H 0.2369 0.7685 0.2368 0.084 Uiso 1 1 calc R
232 C 0.4606(5) 0.7802(3) 0.02406(14) 0.0848(12) Uani 1 1 d .
H32D H 0.5300 0.8252 -0.0007 0.127 Uiso 1 1 calc R
H32E H 0.3854 0.7762 0.0059 0.127 Uiso 1 1 calc R
H32F H 0.4898 0.7003 0.0358 0.127 Uiso 1 1 calc R
233 C 0.5366(3) 1.1046(3) 0.12670(12) 0.0566(8) Uani 1 1 d .
H23H H 0.5034 1.1294 0.1609 0.085 Uiso 0.50 1 calc PR
H23I H 0.5263 1.1685 0.0972 0.085 Uiso 0.50 1 calc PR
H23J H 0.6281 1.0859 0.1257 0.085 Uiso 0.50 1 calc PR
H23K H 0.6018 1.1264 0.0950 0.085 Uiso 0.50 1 calc PR
H23L H 0.5788 1.0874 0.1587 0.085 Uiso 0.50 1 calc PR
H23M H 0.4771 1.1700 0.1301 0.085 Uiso 0.50 1 calc PR
N11 N 0.0280(2) 1.30757(18) 0.22042(9) 0.0419(5) Uani 1 1 d .
N12 N -0.0325(2) 1.29129(19) 0.27088(9) 0.0429(5) Uani 1 1 d .
N13 N -0.19141(19) 1.17451(18) 0.32854(9) 0.0416(5) Uani 1 1 d .
N14 N -0.19680(19) 1.16656(17) 0.24438(9) 0.0396(5) Uani 1 1 d .
N21 N 0.53904(18) 0.84554(16) 0.23061(8) 0.0336(4) Uani 1 1 d .
N22 N 0.47733(18) 0.89369(16) 0.27217(8) 0.0347(4) Uani 1 1 d .
N23 N 0.33928(19) 0.99803(17) 0.20941(8) 0.0370(5) Uani 1 1 d .
N24 N 0.31414(18) 1.02743(17) 0.29250(8) 0.0353(4) Uani 1 1 d .
C41 C -0.1093(3) 0.9337(3) 0.02129(14) 0.0635(8) Uani 1 1 d .
H41A H -0.1850 0.8881 0.0360 0.076 Uiso 1 1 calc R
C42 C 0.0014(4) 0.9109(3) 0.04286(13) 0.0607(8) Uani 1 1 d .
H42A H 0.0026 0.8491 0.0725 0.073 Uiso 1 1 calc R
C43 C 0.1110(3) 0.9772(3) 0.02188(14) 0.0620(8) Uani 1 1 d .
H43A H 0.1878 0.9616 0.0371 0.074 Uiso 1 1 calc R
C31 C 0.4289(6) 0.4438(6) 0.4720(3) 0.130(2) Uani 1 1 d .
H31G H 0.3774 0.4036 0.4530 0.156 Uiso 1 1 calc R
C32 C 0.4239(6) 0.5613(6) 0.4671(2) 0.1176(18) Uani 1 1 d .
H32G H 0.3723 0.6046 0.4434 0.141 Uiso 1 1 calc R
C33 C 0.4923(7) 0.6188(5) 0.4960(3) 0.129(2) Uani 1 1 d .
H33G H 0.4856 0.7018 0.4941 0.155 Uiso 1 1 calc R
F1 F 0.2095(2) 1.5162(2) 0.37559(11) 0.0670(8) Uani 0.807(6) 1 d P
F1A F 0.2811(10) 1.3602(8) 0.0258(4) 0.0670(8) Uani 0.193(6) 1 d P
F2 F 0.7710(3) 0.6570(3) 0.06713(16) 0.0653(9) Uani 0.631(4) 1 d P
F2A F 0.7364(5) 0.7739(5) 0.42037(19) 0.0653(9) Uani 0.369(4) 1 d P
H14 H 0.2919 1.3614 0.0375 0.25(10) Uiso 0.807(6) 1 d P
H111 H 0.2192 1.5117 0.3612 2.0(5) Uiso 0.193(6) 1 d P
H211 H 0.7359 0.7577 0.4114 0.31(12) Uiso 0.631(4) 1 d P
H24 H 0.7750 0.6613 0.0810 0.00(2) Uiso 0.369(4) 1 d P

loop_
_atom_site_aniso_label
_atom_site_aniso_U_11
_atom_site_aniso_U_22
_atom_site_aniso_U_33
_atom_site_aniso_U_23
_atom_site_aniso_U_13
_atom_site_aniso_U_12
C1 0.0288(12) 0.0302(12) 0.0545(16) -0.0065(11) -0.0098(11) 0.0041(9)
C11 0.0341(13) 0.0311(12) 0.0555(16) -0.0027(11) -0.0155(11) 0.0081(10)
C12 0.0451(15) 0.0317(13) 0.0531(16) 0.0059(11) -0.0053(12) 0.0071(11)
C13 0.0635(19) 0.0555(18) 0.0528(18) -0.0071(14) -0.0200(15) 0.0093(15)
C14 0.083(3) 0.071(2) 0.0488(19) 0.0000(16) -0.0059(17) 0.0086(19)
C15 0.071(2) 0.068(2) 0.058(2) 0.0049(17) 0.0034(17) 0.0014(18)
C16 0.0507(17) 0.0457(16) 0.068(2) 0.0065(14) 0.0005(15) -0.0001(13)
C17 0.0414(14) 0.0307(13) 0.0612(18) 0.0031(12) -0.0080(12) 0.0042(10)
C18 0.0272(12) 0.0244(11) 0.0731(19) 0.0021(11) -0.0039(12) 0.0042(9)
C19 0.0356(14) 0.0339(13) 0.079(2) -0.0091(13) 0.0032(13) 0.0032(11)
C110 0.0450(16) 0.0388(15) 0.087(2) -0.0228(15) -0.0129(15) 0.0046(12)
C111 0.0508(16) 0.0430(15) 0.0593(18) -0.0180(13) -0.0085(14) 0.0176(13)
C112 0.0366(13) 0.0316(13) 0.0650(18) -0.0096(12) -0.0116(12) 0.0060(10)
C113 0.0344(12) 0.0280(12) 0.0536(16) -0.0032(11) -0.0049(11) 0.0098(10)
C114 0.0344(13) 0.0393(14) 0.0592(18) 0.0028(12) -0.0074(12) -0.0066(11)
C115 0.0351(13) 0.0333(13) 0.0640(18) -0.0016(12) -0.0099(12) -0.0092(10)
116 0.0347(13) 0.0510(16) 0.0474(15) 0.0000(12) -0.0065(11) -0.0114(11)
117 0.0310(13) 0.069(2) 0.0555(18) 0.0086(15) -0.0036(12) -0.0030(13)
118 0.0430(17) 0.101(3) 0.057(2) 0.0149(19) -0.0161(14) -0.0123(17)
119 0.064(2) 0.100(3) 0.0500(19) -0.0004(19) -0.0133(16) -0.029(2)
120 0.065(2) 0.071(2) 0.059(2) -0.0119(16) -0.0075(16) -0.0233(17)
121 0.0454(15) 0.0515(17) 0.0561(17) -0.0041(13) -0.0070(13) -0.0141(13)
122 0.0419(16) 0.073(2) 0.076(2) 0.0089(18) -0.0047(15) 0.0164(15)
123 0.102(3) 0.158(5) 0.067(3) -0.006(3) -0.035(2) -0.046(3)
124 0.072(2) 0.0458(17) 0.082(2) -0.0143(16) -0.0223(18) 0.0001(15)
125 0.0352(12) 0.0319(12) 0.0504(15) -0.0079(11) -0.0110(11) -0.0024(10)
126 0.0412(14) 0.0345(13) 0.0601(17) -0.0153(12) -0.0200(12) 0.0028(11)
127 0.0497(16) 0.0428(15) 0.0571(17) -0.0227(13) -0.0154(13) 0.0065(12)
128 0.0539(16) 0.0398(14) 0.0517(16) -0.0103(12) -0.0159(13) -0.0025(12)
129 0.0476(15) 0.0311(13) 0.0583(17) -0.0042(12) -0.0139(13) 0.0026(11)
130 0.0367(13) 0.0316(12) 0.0545(16) -0.0053(11) -0.0078(11) 0.0001(10)
131 0.0659(19) 0.0452(16) 0.068(2) -0.0149(14) -0.0245(16) 0.0200(14)
132 0.094(3) 0.059(2) 0.056(2) -0.0143(16) -0.0138(18) 0.0063(18)
133 0.0585(18) 0.0387(15) 0.0600(18) -0.0009(13) 0.0039(14) 0.0122(13)
C2 0.0328(12) 0.0239(11) 0.0393(13) -0.0017(9) -0.0068(10) 0.0001(9)
C21 0.0327(12) 0.0248(11) 0.0423(13) -0.0043(9) -0.0100(10) -0.0017(9)
C22 0.0325(12) 0.0255(11) 0.0476(14) -0.0038(10) -0.0032(10) -0.0015(9)
C23 0.0458(14) 0.0312(12) 0.0456(15) -0.0026(11) -0.0055(11) -0.0006(10)
C24 0.0621(18) 0.0387(14) 0.0505(17) -0.0096(12) 0.0034(14) -0.0036(13)
C25 0.0459(16) 0.0383(14) 0.071(2) -0.0154(14) 0.0099(14) 0.0015(12)
C26 0.0331(13) 0.0354(14) 0.078(2) -0.0116(13) -0.0047(13) 0.0043(10)
C27 0.0325(12) 0.0272(12) 0.0597(16) -0.0069(11) -0.0087(11) -0.0020(9)
C28 0.0311(12) 0.0249(11) 0.0679(18) -0.0069(11) -0.0144(12) 0.0016(9)
C29 0.0451(15) 0.0373(14) 0.082(2) -0.0129(14) -0.0282(15) 0.0104(12)
C210 0.066(2) 0.0498(17) 0.078(2) -0.0118(16) -0.0453(17) 0.0105(15)
C211 0.071(2) 0.0499(17) 0.064(2) -0.0190(15) -0.0312(16) 0.0072(15)
C212 0.0468(15) 0.0376(14) 0.0563(17) -0.0116(12) -0.0187(13) 0.0060(11)
C213 0.0352(12) 0.0247(11) 0.0512(15) -0.0067(10) -0.0149(11) 0.0015(9)
C214 0.0364(13) 0.0330(13) 0.0541(16) -0.0022(11) -0.0086(11) 0.0109(10)
C215 0.0383(13) 0.0360(13) 0.0553(17) -0.0012(12) -0.0150(12) 0.0121(10)
216 0.0288(11) 0.0344(12) 0.0421(14) -0.0054(10) -0.0034(10) 0.0099(9)
217 0.0323(12) 0.0348(13) 0.0507(16) -0.0026(11) 0.0006(11) 0.0072(10)
218 0.0389(14) 0.0505(16) 0.0473(16) 0.0048(12) 0.0013(12) 0.0071(12)
219 0.0331(13) 0.072(2) 0.0453(16) -0.0120(14) -0.0024(11) 0.0082(13)
220 0.0360(14) 0.0515(16) 0.0588(18) -0.0226(14) -0.0055(12) 0.0049(12)
221 0.0281(12) 0.0355(13) 0.0551(16) -0.0101(11) -0.0051(11) 0.0082(10)
222 0.0552(17) 0.0336(14) 0.0629(18) -0.0057(12) 0.0050(14) -0.0024(12)
223 0.0555(19) 0.112(3) 0.0491(18) -0.0217(19) 0.0005(15) 0.0015(19)
224 0.0456(15) 0.0333(13) 0.073(2) -0.0063(13) -0.0145(14) 0.0034(11)
225 0.0375(13) 0.0314(12) 0.0424(14) -0.0024(10) -0.0154(11) 0.0062(10)
226 0.0399(14) 0.0317(12) 0.0572(16) -0.0006(11) -0.0196(12) 0.0057(10)
227 0.0642(18) 0.0329(14) 0.0639(19) -0.0073(13) -0.0325(15) 0.0047(12)
228 0.080(2) 0.0439(16) 0.0427(16) -0.0091(12) -0.0267(15) 0.0173(15)
229 0.0564(17) 0.0508(16) 0.0394(15) 0.0014(12) -0.0127(12) 0.0078(13)
230 0.0433(14) 0.0406(14) 0.0391(14) -0.0008(11) -0.0143(11) 0.0020(11)
231 0.0451(16) 0.0384(15) 0.082(2) -0.0012(14) -0.0121(15) -0.0034(12)
232 0.149(4) 0.057(2) 0.053(2) -0.0150(16) -0.024(2) 0.014(2)
233 0.0612(18) 0.0610(19) 0.0460(16) -0.0029(14) -0.0079(14) -0.0222(15)
N11 0.0407(12) 0.0358(11) 0.0506(13) -0.0045(9) -0.0152(10) 0.0054(9)
N12 0.0331(11) 0.0404(12) 0.0523(14) -0.0031(10) -0.0030(10) 0.0030(9)
N13 0.0327(11) 0.0376(11) 0.0527(13) -0.0008(10) -0.0083(9) -0.0039(9)
N14 0.0351(11) 0.0293(10) 0.0544(13) -0.0041(9) -0.0095(9) -0.0015(8)
N21 0.0299(10) 0.0280(10) 0.0432(11) -0.0053(8) -0.0071(8) 0.0009(8)
N22 0.0310(10) 0.0283(10) 0.0452(12) -0.0067(8) -0.0064(8) 0.0031(8)
N23 0.0357(11) 0.0301(10) 0.0442(12) -0.0016(9) -0.0088(9) 0.0059(8)
N24 0.0315(10) 0.0305(10) 0.0429(12) -0.0043(8) -0.0054(8) 0.0072(8)
C41 0.065(2) 0.0482(17) 0.073(2) -0.0090(16) 0.0028(17) -0.0025(15)
C42 0.088(2) 0.0382(15) 0.0522(18) -0.0055(13) -0.0020(17) 0.0081(15)
C43 0.067(2) 0.0521(18) 0.070(2) -0.0179(16) -0.0135(17) 0.0118(16)
C31 0.109(4) 0.121(5) 0.186(6) -0.075(4) -0.054(4) 0.023(4)
C32 0.128(5) 0.125(5) 0.101(4) -0.013(3) -0.033(3) 0.048(4)
C33 0.137(5) 0.078(3) 0.175(6) -0.018(4) -0.039(4) 0.009(3)
F1 0.0747(15) 0.0648(14) 0.0672(15) -0.0266(11) -0.0113(11) 0.0001(11)
F1A 0.0747(15) 0.0648(14) 0.0672(15) -0.0266(11) -0.0113(11) 0.0001(11)
F2 0.088(2) 0.0655(18) 0.0439(14) -0.0165(12) -0.0082(12) 0.0080(13)
F2A 0.088(2) 0.0655(18) 0.0439(14) -0.0165(12) -0.0082(12) 0.0080(13)

loop_
_atom_type_symbol
_atom_type_description
_atom_type_scat_dispersion_real
_atom_type_scat_dispersion_imag
_atom_type_scat_source
C C 0.0033 0.0016 'International Tables Vol C Tables 4.2.6.8 and 6.1.1.4'
H H 0.0000 0.0000 'International Tables Vol C Tables 4.2.6.8 and 6.1.1.4'
N N 0.0061 0.0033 'International Tables Vol C Tables 4.2.6.8 and 6.1.1.4'
F F 0.0171 0.0103 'International Tables Vol C Tables 4.2.6.8 and 6.1.1.4'

loop_
_geom_angle_atom_site_label_1
_geom_angle_atom_site_label_2
_geom_angle_atom_site_label_3
_geom_angle
_geom_angle_site_symmetry_3
N12 C1 N13 118.9(2) .
N12 C1 N14 134.6(2) .
N13 C1 N14 106.5(2) .
N11 C11 C12 120.8(2) .
N11 C11 C113 131.1(2) .
C12 C11 C113 107.9(2) .
C13 C12 C17 119.9(3) .
C13 C12 C11 132.3(3) .
C17 C12 C11 107.7(2) .
C14 C13 C12 119.8(3) .
F1A C14 C13 117.3(6) .
F1A C14 C15 122.0(5) .
C13 C14 C15 120.4(4) .
C16 C15 C14 121.0(3) .
C17 C16 C15 119.7(3) .
C16 C17 C12 119.2(3) .
C16 C17 C18 132.4(3) .
C12 C17 C18 108.4(2) .
C19 C18 C113 120.5(3) .
C19 C18 C17 131.0(2) .
C113 C18 C17 108.5(2) .
C110 C19 C18 119.8(3) .
C19 C110 C111 118.4(3) .
F1 C111 C112 120.0(3) .
F1 C111 C110 117.4(3) .
C112 C111 C110 122.6(3) .
C111 C112 C113 119.7(3) .
C112 C113 C18 119.1(2) .
C112 C113 C11 133.5(2) .
C18 C113 C11 107.4(2) .
C115 C114 N13 107.8(2) .
C114 C115 N14 108.0(2) .
117 116 121 122.7(3) .
117 116 N13 118.5(3) .
121 116 N13 118.7(2) .
116 117 118 117.4(3) .
116 117 122 120.7(3) .
118 117 122 121.9(3) .
119 118 117 122.2(3) .
118 119 120 118.6(3) .
118 119 123 121.2(4) .
120 119 123 120.2(4) .
119 120 121 121.8(3) .
116 121 120 117.4(3) .
116 121 124 121.4(3) .
120 121 124 121.2(3) .
130 125 126 122.3(3) .
130 125 N14 118.0(2) .
126 125 N14 119.6(2) .
127 126 125 117.6(2) .
127 126 131 121.4(2) .
125 126 131 121.0(3) .
126 127 128 122.3(3) .
129 128 127 117.7(3) .
129 128 132 121.0(3) .
127 128 132 121.4(3) .
130 129 128 122.5(2) .
129 130 125 117.5(2) .
129 130 133 121.1(2) .
125 130 133 121.4(2) .
N22 C2 N23 133.1(2) .
N22 C2 N24 120.6(2) .
N23 C2 N24 106.26(19) .
N21 C21 C22 120.7(2) .
N21 C21 C213 132.2(2) .
C22 C21 C213 107.1(2) .
C23 C22 C27 120.1(2) .
C23 C22 C21 131.4(2) .
C27 C22 C21 108.5(2) .
C24 C23 C22 118.1(3) .
F2 C24 C23 119.2(3) .
F2 C24 C25 117.9(3) .
C23 C24 C25 122.8(3) .
C26 C25 C24 119.2(3) .
C25 C26 C27 119.6(3) .
C26 C27 C22 120.1(3) .
C26 C27 C28 132.1(2) .
C22 C27 C28 107.8(2) .
C29 C28 C213 119.9(3) .
C29 C28 C27 130.6(2) .
C213 C28 C27 109.4(2) .
C210 C29 C28 119.3(3) .
C29 C210 C211 120.4(3) .
F2A C211 C212 119.6(4) .
F2A C211 C210 118.8(4) .
C212 C211 C210 121.3(3) .
C213 C212 C211 118.7(3) .
C212 C213 C28 120.3(2) .
C212 C213 C21 132.6(2) .
C28 C213 C21 107.1(2) .
C215 C214 N24 107.9(2) .
C214 C215 N23 108.3(2) .
221 216 217 121.6(2) .
221 216 N24 118.5(2) .
217 216 N24 119.8(2) .
218 217 216 118.0(2) .
218 217 222 120.7(2) .
216 217 222 121.3(2) .
217 218 219 122.3(3) .
220 219 218 117.9(3) .
220 219 223 121.3(3) .
218 219 223 120.8(3) .
219 220 221 122.2(3) .
220 221 216 118.0(2) .
220 221 224 120.5(2) .
216 221 224 121.5(2) .
226 225 230 122.8(2) .
226 225 N23 118.3(2) .
230 225 N23 119.0(2) .
227 226 225 117.4(3) .
227 226 231 121.5(3) .
225 226 231 121.0(3) .
228 227 226 122.0(3) .
229 228 227 118.5(3) .
229 228 232 120.5(3) .
227 228 232 121.0(3) .
228 229 230 122.1(3) .
229 230 225 117.3(2) .
229 230 233 122.1(3) .
225 230 233 120.5(2) .
C11 N11 N12 114.0(2) .
N11 N12 C1 111.5(2) .
C1 N13 C114 109.2(2) .
C1 N13 116 122.2(2) .
C114 N13 116 128.3(2) .
C1 N14 C115 108.5(2) .
C1 N14 125 125.4(2) .
C115 N14 125 124.8(2) .
C21 N21 N22 115.6(2) .
C2 N22 N21 111.40(19) .
C2 N23 C215 108.5(2) .
C2 N23 225 127.56(19) .
C215 N23 225 123.3(2) .
C2 N24 C214 109.0(2) .
C2 N24 216 125.94(19) .
C214 N24 216 125.0(2) .
C42 C41 C43 120.0(3) 2_575
C41 C42 C43 120.2(3) .
C42 C43 C41 119.8(3) 2_575
C32 C31 C33 120.4(5) 2_666
C31 C32 C33 120.1(5) .
C32 C33 C31 119.4(5) 2_666

loop_
_geom_bond_atom_site_label_1
_geom_bond_atom_site_label_2
_geom_bond_distance
_geom_bond_site_symmetry_2
C1 N12 1.341(3) .
C1 N13 1.361(3) .
C1 N14 1.365(3) .
C11 N11 1.324(3) .
C11 C12 1.451(4) .
C11 C113 1.463(4) .
C12 C13 1.382(4) .
C12 C17 1.425(4) .
C13 C14 1.368(5) .
C14 F1A 1.253(12) .
C14 C15 1.383(5) .
C15 C16 1.380(5) .
C16 C17 1.374(4) .
C17 C18 1.456(4) .
C18 C19 1.397(4) .
C18 C113 1.424(3) .
C19 C110 1.375(4) .
C110 C111 1.416(4) .
C111 F1 1.320(4) .
C111 C112 1.361(4) .
C112 C113 1.374(4) .
C114 C115 1.326(4) .
C114 N13 1.392(3) .
C115 N14 1.402(3) .
116 117 1.388(4) .
116 121 1.388(4) .
116 N13 1.437(3) .
117 118 1.389(5) .
117 122 1.505(5) .
118 119 1.374(5) .
119 120 1.387(5) .
119 123 1.520(5) .
120 121 1.391(4) .
121 124 1.498(4) .
125 130 1.391(3) .
125 126 1.391(4) .
125 N14 1.441(3) .
126 127 1.385(4) .
126 131 1.507(4) .
127 128 1.391(4) .
128 129 1.387(4) .
128 132 1.511(4) .
129 130 1.383(4) .
130 133 1.504(4) .
C2 N22 1.337(3) .
C2 N23 1.367(3) .
C2 N24 1.370(3) .
C21 N21 1.308(3) .
C21 C22 1.459(3) .
C21 C213 1.477(3) .
C22 C23 1.379(4) .
C22 C27 1.419(3) .
C23 C24 1.377(4) .
C24 F2 1.316(5) .
C24 C25 1.385(4) .
C25 C26 1.381(4) .
C26 C27 1.384(4) .
C27 C28 1.457(4) .
C28 C29 1.391(4) .
C28 C213 1.416(3) .
C29 C210 1.372(4) .
C210 C211 1.390(5) .
C211 F2A 1.225(6) .
C211 C212 1.389(4) .
C212 C213 1.375(4) .
C214 C215 1.320(4) .
C214 N24 1.396(3) .
C215 N23 1.404(3) .
216 221 1.392(3) .
216 217 1.395(3) .
216 N24 1.430(3) .
217 218 1.383(4) .
217 222 1.507(4) .
218 219 1.387(4) .
219 220 1.383(4) .
219 223 1.509(4) .
220 221 1.388(4) .
221 224 1.508(4) .
225 226 1.389(3) .
225 230 1.389(4) .
225 N23 1.440(3) .
226 227 1.385(4) .
226 231 1.503(4) .
227 228 1.384(4) .
228 229 1.384(4) .
228 232 1.512(4) .
229 230 1.386(4) .
230 233 1.511(4) .
N11 N12 1.336(3) .
N21 N22 1.358(3) .
C41 C42 1.365(5) .
C41 C43 1.378(5) 2_575
C42 C43 1.375(5) .
C43 C41 1.378(5) 2_575
C31 C32 1.337(8) .
C31 C33 1.368(8) 2_666
C32 C33 1.355(8) .
C33 C31 1.368(8) 2_666
